data_7025884
loop_
_publ_author_name
'Wang, Jiao'
'Pan, Yingli'
'Chen, Jiangfang'
'Gu, Jiansheng'
'Zhang, Yong'
'Jia, Dingxian'

_publ_section_title
;
 Investigating metal size effects in the Ln/As/Se/amine (Ln = lanthanide
 excluding Pm, amine = en, dien, en+trien) systems: solvothermal syntheses
 and characterizations of lanthanide selenidoarsenates.
;
_journal_issue 30
_journal_name_full 'Dalton transactions (Cambridge, England : 2003)'
_journal_page_first 7066
_journal_page_last 7072
_journal_paper_doi 10.1039/c0dt00040j
_journal_volume 39
_journal_year 2010
_chemical_formula_moiety 'C6 H26 As Ce N6 O Se4'
_chemical_formula_sum 'C6 H26 As Ce N6 O Se4'
_chemical_formula_weight 729.21
_chemical_name_systematic
;
?
;
_space_group_IT_number 147
_symmetry_cell_setting trigonal
_symmetry_Int_Tables_number 147
_symmetry_space_group_name_Hall '-P 3'
_symmetry_space_group_name_H-M 'P -3'
_atom_sites_solution_primary direct
_atom_sites_solution_secondary difmap
_audit_creation_method SHELXL-97
_cell_angle_alpha 90.00
_cell_angle_beta 90.00
_cell_angle_gamma 120.00
_cell_formula_units_Z 6
_cell_length_a 19.073(3)
_cell_length_b 19.073(3)
_cell_length_c 9.4673(14)
_cell_measurement_reflns_used 12159
_cell_measurement_temperature 223(2)
_cell_measurement_theta_max 25.3
_cell_measurement_theta_min 3.0
_cell_volume 2982.6(8)
_computing_cell_refinement CrystalClear
_computing_data_collection CrystalClear
_computing_data_reduction CrystalStructure
_computing_structure_refinement 'SHELXL-97 (Sheldrick, 1997)'
_computing_structure_solution 'SHELXS-97 (Sheldrick, 1990)'
_diffrn_ambient_temperature 223(2)
_diffrn_detector_area_resol_mean 7.31
_diffrn_measured_fraction_theta_full 0.998
_diffrn_measured_fraction_theta_max 0.998
_diffrn_measurement_device_type 'Rigaku Mercury'
_diffrn_measurement_method \w
_diffrn_radiation_monochromator graphite
_diffrn_radiation_source 'fine-focus sealed tube'
_diffrn_radiation_type MoK\a
_diffrn_radiation_wavelength 0.71073
_diffrn_reflns_av_R_equivalents 0.0432
_diffrn_reflns_av_sigmaI/netI 0.0248
_diffrn_reflns_limit_h_max 22
_diffrn_reflns_limit_h_min -22
_diffrn_reflns_limit_k_max 22
_diffrn_reflns_limit_k_min -19
_diffrn_reflns_limit_l_max 11
_diffrn_reflns_limit_l_min -10
_diffrn_reflns_number 28836
_diffrn_reflns_theta_full 24.99
_diffrn_reflns_theta_max 24.99
_diffrn_reflns_theta_min 3.03
_exptl_absorpt_coefficient_mu 11.265
_exptl_absorpt_correction_T_max 0.2116
_exptl_absorpt_correction_T_min 0.1386
_exptl_absorpt_correction_type multi-scan
_exptl_absorpt_process_details 'Jacobson, R. (1998) Private communication'
_exptl_crystal_colour orange-yellow
_exptl_crystal_density_diffrn 2.436
_exptl_crystal_density_method 'not measured'
_exptl_crystal_description block
_exptl_crystal_F_000 2034
_exptl_crystal_size_max 0.29
_exptl_crystal_size_mid 0.23
_exptl_crystal_size_min 0.20
_refine_diff_density_max 2.465
_refine_diff_density_min -1.245
_refine_diff_density_rms 0.487
_refine_ls_extinction_method none
_refine_ls_goodness_of_fit_ref 1.191
_refine_ls_matrix_type full
_refine_ls_number_parameters 133
_refine_ls_number_reflns 3509
_refine_ls_number_restraints 19
_refine_ls_restrained_S_all 1.189
_refine_ls_R_factor_all 0.0803
_refine_ls_R_factor_gt 0.0783
_refine_ls_shift/su_max 0.000
_refine_ls_shift/su_mean 0.000
_refine_ls_structure_factor_coef Fsqd
_refine_ls_weighting_details 'calc w=1/[\s^2^(Fo^2^)+(0.0000P)^2^+609.0761P] where P=(Fo^2^+2Fc^2^)/3'
_refine_ls_weighting_scheme calc
_refine_ls_wR_factor_gt 0.1746
_refine_ls_wR_factor_ref 0.1749
_reflns_number_gt 3447
_reflns_number_total 3509
_reflns_threshold_expression >2sigma(I)
_cod_data_source_file c0dt00040j.txt
_cod_data_source_block complex_1b
_cod_original_cell_volume 2982.6(7)
_cod_original_sg_symbol_Hall P63/m
_cod_database_code 7025884

loop_
_symmetry_equiv_pos_as_xyz
'x, y, z'
'-y, x-y, z'
'-x+y, -x, z'
'-x, -y, -z'
'y, -x+y, -z'
'x-y, x, -z'

loop_
_atom_site_label
_atom_site_type_symbol
_atom_site_fract_x
_atom_site_fract_y
_atom_site_fract_z
_atom_site_U_iso_or_equiv
_atom_site_adp_type
_atom_site_occupancy
_atom_site_symmetry_multiplicity
_atom_site_calc_flag
_atom_site_refinement_flags
As1 As 0.34791(16) 0.32498(15) 1.2500(3) 0.0112(6) Uani 1 1 d .
Se1 Se 0.28023(17) 0.24298(16) 1.0589(3) 0.0197(6) Uani 1 1 d .
Se2 Se 0.28024(17) 0.24299(16) 1.4411(3) 0.0197(6) Uani 1 1 d .
Se3 Se 0.33847(16) 0.44065(15) 1.2500(3) 0.0148(6) Uani 1 1 d .
Se4 Se 0.48176(17) 0.36112(18) 1.2500(4) 0.0266(8) Uani 1 1 d .
Ce1 Ce 0.33711(9) 0.31422(9) 0.74997(16) 0.0110(4) Uani 1 1 d D
N1 N 0.2672(12) 0.1484(13) 0.750(3) 0.0211(3) Uani 1 1 d D
N2 N 0.1694(14) 0.2253(12) 0.749(3) 0.0206(3) Uani 1 1 d D
N3A N 0.4813(18) 0.369(3) 0.882(5) 0.0332(5) Uani 0.54 1 d PD
N3B N 0.439(2) 0.274(3) 0.869(8) 0.0392(5) Uani 0.46 1 d PD
N4A N 0.440(2) 0.274(3) 0.632(7) 0.0382(5) Uani 0.54 1 d PD
N4B N 0.482(2) 0.370(3) 0.621(6) 0.0380(5) Uani 0.46 1 d PD
N5A N 0.274(3) 0.3965(18) 0.621(5) 0.0302(4) Uani 0.54 1 d PD
N5B N 0.361(3) 0.449(4) 0.623(6) 0.0309(4) Uani 0.46 1 d PD
N6A N 0.362(3) 0.449(3) 0.877(5) 0.0362(4) Uani 0.54 1 d PD
N6B N 0.273(3) 0.396(2) 0.880(5) 0.0338(4) Uani 0.46 1 d PD
C1 C 0.1782(12) 0.1000(14) 0.751(3) 0.0215(3) Uani 1 1 d D
C2A C 0.137(3) 0.1429(17) 0.693(5) 0.0209(3) Uani 0.54 1 d PD
C2B C 0.136(3) 0.1429(19) 0.806(6) 0.0213(3) Uani 0.46 1 d PD
C3 C 0.5248(19) 0.3279(19) 0.831(3) 0.0328(5) Uani 1 1 d D
C4 C 0.5249(18) 0.3273(19) 0.673(3) 0.0379(5) Uani 1 1 d D
C5 C 0.3082(19) 0.4809(18) 0.671(3) 0.0360(4) Uani 1 1 d D
C6 C 0.3081(19) 0.4803(18) 0.830(3) 0.0318(4) Uani 1 1 d D
O1A O 0.450(2) 0.440(2) 0.585(4) 0.015(8) Uiso 0.51 1 d P
O1B O 0.451(2) 0.440(2) 0.914(4) 0.014(8) Uiso 0.49 1 d P

loop_
_atom_site_aniso_label
_atom_site_aniso_U_11
_atom_site_aniso_U_22
_atom_site_aniso_U_33
_atom_site_aniso_U_23
_atom_site_aniso_U_13
_atom_site_aniso_U_12
As1 0.0118(13) 0.0082(12) 0.0123(13) 0.0003(10) 0.0002(10) 0.0040(10)
Se1 0.0261(15) 0.0172(13) 0.0213(11) -0.0015(10) -0.0018(10) 0.0073(12)
Se2 0.0252(15) 0.0173(13) 0.0208(11) 0.0015(9) 0.0014(10) 0.0063(12)
Se3 0.0135(13) 0.0102(12) 0.0208(15) 0.0001(10) 0.0002(11) 0.0061(11)
Se4 0.0109(14) 0.0163(14) 0.054(2) 0.0003(14) 0.0003(13) 0.0077(12)
Ce1 0.0104(7) 0.0110(7) 0.0100(8) 0.0000(6) 0.0000(5) 0.0041(6)
N1 0.0202(7) 0.0147(7) 0.0278(8) -0.002(6) -0.002(6) 0.007(6)
N2 0.0195(7) 0.0192(7) 0.0292(8) -0.001(6) -0.004(6) 0.008(6)
N3A 0.0235(10) 0.0247(10) 0.0478(14) -0.002(9) 0.000(10) 0.005(8)
N3B 0.0267(10) 0.0237(10) 0.0516(14) -0.001(9) 0.001(10) 0.007(8)
N4A 0.0271(10) 0.0252(10) 0.0602(14) -0.004(9) 0.002(10) 0.008(8)
N4B 0.0282(10) 0.0228(10) 0.0519(14) -0.001(9) 0.006(10) 0.003(8)
N5A 0.0301(10) 0.0321(10) 0.0339(11) 0.002(8) -0.001(8) 0.014(8)
N5B 0.0318(10) 0.0357(10) 0.0326(11) 0.000(8) -0.003(8) 0.018(8)
N6A 0.0328(10) 0.0338(10) 0.0345(11) 0.006(8) -0.001(8) 0.009(8)
N6B 0.0297(10) 0.0309(10) 0.0370(11) 0.000(8) -0.007(8) 0.013(8)
C1 0.0182(7) 0.0137(7) 0.0267(8) -0.002(6) -0.005(6) 0.005(6)
C2A 0.0201(7) 0.0183(7) 0.0259(8) -0.001(6) -0.003(6) 0.008(6)
C2B 0.0198(7) 0.0148(7) 0.0301(8) -0.003(6) -0.006(6) 0.007(6)
C3 0.0276(10) 0.0233(10) 0.0528(14) -0.003(9) 0.000(10) 0.009(8)
C4 0.0262(10) 0.0252(10) 0.0573(14) -0.001(9) 0.003(10) 0.007(8)
C5 0.0334(10) 0.0318(10) 0.0338(11) 0.004(8) -0.009(8) 0.010(8)
C6 0.0341(10) 0.0312(10) 0.0352(11) 0.001(8) -0.003(8) 0.018(8)

loop_
_atom_type_symbol
_atom_type_description
_atom_type_scat_dispersion_real
_atom_type_scat_dispersion_imag
_atom_type_scat_source
C C 0.0033 0.0016 'International Tables Vol C Tables 4.2.6.8 and 6.1.1.4'
H H 0.0000 0.0000 'International Tables Vol C Tables 4.2.6.8 and 6.1.1.4'
As As 0.0499 2.0058 'International Tables Vol C Tables 4.2.6.8 and 6.1.1.4'
Ce Ce -0.2486 2.6331 'International Tables Vol C Tables 4.2.6.8 and 6.1.1.4'
N N 0.0061 0.0033 'International Tables Vol C Tables 4.2.6.8 and 6.1.1.4'
Se Se -0.0929 2.2259 'International Tables Vol C Tables 4.2.6.8 and 6.1.1.4'
O O 0.0106 0.0060 'International Tables Vol C Tables 4.2.6.8 and 6.1.1.4'

loop_
_geom_angle_atom_site_label_1
_geom_angle_atom_site_label_2
_geom_angle_atom_site_label_3
_geom_angle
_geom_angle_site_symmetry_3
Se4 As1 Se3 108.76(14) .
Se4 As1 Se2 111.39(16) .
Se3 As1 Se2 111.28(15) .
Se4 As1 Se1 111.38(16) .
Se3 As1 Se1 111.30(15) .
Se2 As1 Se1 102.67(14) .
As1 Se1 Ce1 118.28(12) .
As1 Se2 Ce1 118.28(12) 1_556
N6A Ce1 N5B 53.7(15) .
N6A Ce1 N3B 106.5(16) .
N5B Ce1 N3B 131.9(14) .
N6A Ce1 N4A 131.7(13) .
N5B Ce1 N4A 106.8(15) .
N3B Ce1 N4A 49.8(19) .
N6A Ce1 N6B 31.7(14) .
N5B Ce1 N6B 63.8(11) .
N3B Ce1 N6B 125(2) .
N4A Ce1 N6B 163.4(13) .
N6A Ce1 N5A 63.8(10) .
N5B Ce1 N5A 31.5(15) .
N3B Ce1 N5A 163.4(13) .
N4A Ce1 N5A 125.4(17) .
N6B Ce1 N5A 53.9(15) .
N6A Ce1 N4B 100.1(17) .
N5B Ce1 N4B 76.7(12) .
N3B Ce1 N4B 63.5(13) .
N4A Ce1 N4B 34.2(15) .
N6B Ce1 N4B 130.2(14) .
N5A Ce1 N4B 103.7(14) .
N6A Ce1 N3A 76.2(11) .
N5B Ce1 N3A 100.4(17) .
N3B Ce1 N3A 34.2(15) .
N4A Ce1 N3A 63.9(12) .
N6B Ce1 N3A 103.1(15) .
N5A Ce1 N3A 130.2(13) .
N4B Ce1 N3A 54.2(17) .
N6A Ce1 N1 149.5(13) .
N5B Ce1 N1 149.5(14) .
N3B Ce1 N1 71.0(12) .
N4A Ce1 N1 71.0(11) .
N6B Ce1 N1 124.3(9) .
N5A Ce1 N1 124.5(9) .
N4B Ce1 N1 105.2(12) .
N3A Ce1 N1 105.2(11) .
N6A Ce1 O1B 39.1(11) .
N5B Ce1 O1B 74.5(15) .
N3B Ce1 O1B 69.2(15) .
N4A Ce1 O1B 96.7(11) .
N6B Ce1 O1B 68.0(15) .
N5A Ce1 O1B 97.7(10) .
N4B Ce1 O1B 73.2(16) .
N3A Ce1 O1B 37.1(10) .
N1 Ce1 O1B 135.8(9) .
N6A Ce1 O1A 74.5(14) .
N5B Ce1 O1A 39.1(11) .
N3B Ce1 O1A 97.1(12) .
N4A Ce1 O1A 69.4(14) .
N6B Ce1 O1A 97.8(10) .
N5A Ce1 O1A 67.8(13) .
N4B Ce1 O1A 37.6(11) .
N3A Ce1 O1A 74.0(14) .
N1 Ce1 O1A 135.7(9) .
O1B Ce1 O1A 68.5(11) .
N6A Ce1 N2 100.6(10) .
N5B Ce1 N2 100.4(12) .
N3B Ce1 N2 127.5(10) .
N4A Ce1 N2 127.5(9) .
N6B Ce1 N2 68.9(12) .
N5A Ce1 N2 68.9(11) .
N4B Ce1 N2 151.6(15) .
N3A Ce1 N2 151.0(13) .
N1 Ce1 N2 63.2(6) .
O1B Ce1 N2 133.9(9) .
O1A Ce1 N2 133.6(9) .
C1 N1 Ce1 117.7(15) .
C2B N2 C2A 43(3) .
C2B N2 Ce1 114(2) .
C2A N2 Ce1 113(2) .
C3 N3A Ce1 112(2) .
C3 N3B Ce1 114(4) .
C4 N4A Ce1 114(3) .
C4 N4B Ce1 112(2) .
C5 N5A Ce1 113.6(18) .
C5 N5B Ce1 115(3) .
C6 N6A Ce1 115(3) .
C6 N6B Ce1 113.3(18) .
N1 C1 C2A 114(3) .
N1 C1 C2B 115(3) .
C2A C1 C2B 42(3) .
N2 C2A C1 113(2) .
N2 C2B C1 113(2) .
N3B C3 N3A 65(3) .
N3B C3 C4 104(4) .
N3A C3 C4 109(3) .
N4A C4 N4B 65(3) .
N4A C4 C3 105(3) .
N4B C4 C3 109(3) .
N5A C5 N5B 59(3) .
N5A C5 C6 108(3) .
N5B C5 C6 108(3) .
N6B C6 N6A 59(3) .
N6B C6 C5 109(3) .
N6A C6 C5 108(3) .

loop_
_geom_bond_atom_site_label_1
_geom_bond_atom_site_label_2
_geom_bond_distance
_geom_bond_site_symmetry_2
As1 Se4 2.288(4) .
As1 Se3 2.301(4) .
As1 Se2 2.316(4) .
As1 Se1 2.317(4) .
Se1 Ce1 3.179(3) .
Se2 Ce1 3.179(3) 1_556
Ce1 N6A 2.67(5) .
Ce1 N5B 2.67(6) .
Ce1 N3B 2.67(7) .
Ce1 N4A 2.67(6) .
Ce1 N6B 2.705(19) .
Ce1 N5A 2.707(19) .
Ce1 N4B 2.709(19) .
Ce1 N3A 2.711(19) .
Ce1 N1 2.75(2) .
Ce1 O1B 2.77(4) .
Ce1 O1A 2.77(4) .
Ce1 N2 2.77(2) .
N1 C1 1.472(10) .
N2 C2B 1.471(10) .
N2 C2A 1.472(10) .
N3A C3 1.486(10) .
N3B C3 1.476(10) .
N4A C4 1.476(10) .
N4B C4 1.486(10) .
N5A C5 1.479(10) .
N5B C5 1.485(10) .
N6A C6 1.485(10) .
N6B C6 1.479(10) .
C1 C2A 1.498(10) .
C1 C2B 1.498(10) .
C3 C4 1.502(10) .
C5 C6 1.506(10) .

loop_
_geom_torsion_atom_site_label_1
_geom_torsion_atom_site_label_2
_geom_torsion_atom_site_label_3
_geom_torsion_atom_site_label_4
_geom_torsion
_geom_torsion_site_symmetry_4
Se4 As1 Se1 Ce1 -61.40(18) .
Se3 As1 Se1 Ce1 60.16(18) .
Se2 As1 Se1 Ce1 179.30(12) .
Se4 As1 Se2 Ce1 61.40(18) 1_556
Se3 As1 Se2 Ce1 -60.15(18) 1_556
Se1 As1 Se2 Ce1 -179.30(12) 1_556
N6A Ce1 N1 C1 63(3) .
N5B Ce1 N1 C1 -63(3) .
N3B Ce1 N1 C1 153(3) .
N4A Ce1 N1 C1 -154(3) .
N6B Ce1 N1 C1 33(3) .
N5A Ce1 N1 C1 -34(3) .
N4B Ce1 N1 C1 -153(2) .
N3A Ce1 N1 C1 151(2) .
O1B Ce1 N1 C1 126(2) .
O1A Ce1 N1 C1 -127(2) .
N2 Ce1 N1 C1 -0.5(19) .
N6A Ce1 N2 C2B -129(3) .
N5B Ce1 N2 C2B 176(3) .
N3B Ce1 N2 C2B -9(3) .
N4A Ce1 N2 C2B 56(3) .
N6B Ce1 N2 C2B -127(3) .
N5A Ce1 N2 C2B 175(3) .
N4B Ce1 N2 C2B 95(3) .
N3A Ce1 N2 C2B -49(3) .
N1 Ce1 N2 C2B 24(2) .
O1B Ce1 N2 C2B -105(3) .
O1A Ce1 N2 C2B 152(3) .
N6A Ce1 N2 C2A -176(2) .
N5B Ce1 N2 C2A 129(3) .
N3B Ce1 N2 C2A -55(3) .
N4A Ce1 N2 C2A 9(3) .
N6B Ce1 N2 C2A -174(3) .
N5A Ce1 N2 C2A 128(3) .
N4B Ce1 N2 C2A 48(3) .
N3A Ce1 N2 C2A -95(3) .
N1 Ce1 N2 C2A -23(2) .
O1B Ce1 N2 C2A -152(2) .
O1A Ce1 N2 C2A 105(2) .
N6A Ce1 N3A C3 -166(4) .
N5B Ce1 N3A C3 -118(3) .
N3B Ce1 N3A C3 42(3) .
N4A Ce1 N3A C3 -14(3) .
N6B Ce1 N3A C3 177(3) .
N5A Ce1 N3A C3 -130(3) .
N4B Ce1 N3A C3 -53(3) .
N1 Ce1 N3A C3 45(3) .
O1B Ce1 N3A C3 -164(5) .
O1A Ce1 N3A C3 -89(3) .
N2 Ce1 N3A C3 107(3) .
N6A Ce1 N3B C3 -72(4) .
N5B Ce1 N3B C3 -16(5) .
N4A Ce1 N3B C3 60(4) .
N6B Ce1 N3B C3 -100(4) .
N5A Ce1 N3B C3 -20(9) .
N4B Ce1 N3B C3 22(4) .
N3A Ce1 N3B C3 -43(3) .
N1 Ce1 N3B C3 140(4) .
O1B Ce1 N3B C3 -59(4) .
O1A Ce1 N3B C3 4(4) .
N2 Ce1 N3B C3 170(3) .
N6A Ce1 N4A C4 17(5) .
N5B Ce1 N4A C4 73(4) .
N3B Ce1 N4A C4 -59(3) .
N6B Ce1 N4A C4 20(8) .
N5A Ce1 N4A C4 101(4) .
N4B Ce1 N4A C4 43(3) .
N3A Ce1 N4A C4 -21(3) .
N1 Ce1 N4A C4 -139(4) .
O1B Ce1 N4A C4 -3(4) .
O1A Ce1 N4A C4 61(3) .
N2 Ce1 N4A C4 -169(3) .
N6A Ce1 N4B C4 118(4) .
N5B Ce1 N4B C4 167(4) .
N3B Ce1 N4B C4 15(3) .
N4A Ce1 N4B C4 -42(3) .
N6B Ce1 N4B C4 130(3) .
N5A Ce1 N4B C4 -176(3) .
N3A Ce1 N4B C4 54(3) .
N1 Ce1 N4B C4 -44(4) .
O1B Ce1 N4B C4 90(4) .
O1A Ce1 N4B C4 166(6) .
N2 Ce1 N4B C4 -106(4) .
N6A Ce1 N5A C5 17(3) .
N5B Ce1 N5A C5 -46(3) .
N3B Ce1 N5A C5 -40(8) .
N4A Ce1 N5A C5 -107(3) .
N6B Ce1 N5A C5 52(3) .
N4B Ce1 N5A C5 -78(3) .
N3A Ce1 N5A C5 -23(4) .
N1 Ce1 N5A C5 163(2) .
O1B Ce1 N5A C5 -3(3) .
O1A Ce1 N5A C5 -66(3) .
N2 Ce1 N5A C5 131(3) .
N6A Ce1 N5B C5 -52(3) .
N3B Ce1 N5B C5 -131(3) .
N4A Ce1 N5B C5 178(3) .
N6B Ce1 N5B C5 -16(3) .
N5A Ce1 N5B C5 47(3) .
N4B Ce1 N5B C5 -165(4) .
N3A Ce1 N5B C5 -116(4) .
N1 Ce1 N5B C5 97(4) .
O1B Ce1 N5B C5 -89(4) .
O1A Ce1 N5B C5 -164(5) .
N2 Ce1 N5B C5 44(4) .
N5B Ce1 N6A C6 52(3) .
N3B Ce1 N6A C6 -178(3) .
N4A Ce1 N6A C6 132(3) .
N6B Ce1 N6A C6 -47(2) .
N5A Ce1 N6A C6 17(3) .
N4B Ce1 N6A C6 117(3) .
N3A Ce1 N6A C6 166(4) .
N1 Ce1 N6A C6 -97(3) .
O1B Ce1 N6A C6 164(5) .
O1A Ce1 N6A C6 89(3) .
N2 Ce1 N6A C6 -43(3) .
N6A Ce1 N6B C6 46(2) .
N5B Ce1 N6B C6 -17(3) .
N3B Ce1 N6B C6 108(3) .
N4A Ce1 N6B C6 42(8) .
N5A Ce1 N6B C6 -52(3) .
N4B Ce1 N6B C6 25(5) .
N3A Ce1 N6B C6 78(4) .
N1 Ce1 N6B C6 -163(3) .
O1B Ce1 N6B C6 66(3) .
O1A Ce1 N6B C6 3(4) .
N2 Ce1 N6B C6 -131(4) .
Ce1 N1 C1 C2A 24(3) .
Ce1 N1 C1 C2B -22(4) .
C2B N2 C2A C1 -54(3) .
Ce1 N2 C2A C1 46(4) .
N1 C1 C2A N2 -47(5) .
C2B C1 C2A N2 54(3) .
C2A N2 C2B C1 54(3) .
Ce1 N2 C2B C1 -45(5) .
N1 C1 C2B N2 45(5) .
C2A C1 C2B N2 -54(3) .
Ce1 N3B C3 N3A 51(3) .
Ce1 N3B C3 C4 -54(4) .
Ce1 N3A C3 N3B -49(4) .
Ce1 N3A C3 C4 48(4) .
Ce1 N4A C4 N4B -51(3) .
Ce1 N4A C4 C3 53(4) .
Ce1 N4B C4 N4A 49(3) .
Ce1 N4B C4 C3 -50(4) .
N3B C3 C4 N4A 0(4) .
N3A C3 C4 N4A -67(4) .
N3B C3 C4 N4B 68(4) .
N3A C3 C4 N4B 1(4) .
Ce1 N5A C5 N5B 52(3) .
Ce1 N5A C5 C6 -48(3) .
Ce1 N5B C5 N5A -54(3) .
Ce1 N5B C5 C6 47(4) .
Ce1 N6B C6 N6A -52(3) .
Ce1 N6B C6 C5 48(4) .
Ce1 N6A C6 N6B 54(3) .
Ce1 N6A C6 C5 -48(4) .
N5A C5 C6 N6B 0(4) .
N5B C5 C6 N6B -62(4) .
N5A C5 C6 N6A 63(4) .
N5B C5 C6 N6A 0(4) .
